data_4106693
loop_
_publ_author_name
'Aaron D. Finke'
'Dustin E. Gross'
'Amy Han'
'Jeffrey S. Moore'

_publ_contact_author
; 
Jeffrey S. Moore 
University of Illinois 
School of Chemical Sciences, Box 55-5 
600 South Mathews Avenue 
Urbana, Illinois  61801 
USA 
;
_publ_contact_author_email jsmoore@illinois.edu
_publ_contact_author_fax '1  217 244-0181'
_publ_contact_author_phone '1  217 244 5289'
_publ_section_title
;
 Engineering Solid-State Morphologies in Carbazole-Ethynylene Macrocycles
;
_journal_name_full 'Journal of the American Chemical Society'
_journal_page_first 14063
_journal_page_last 14070
_journal_paper_doi 10.1021/ja204795q
_journal_volume 133
_journal_year 2011
_chemical_absolute_configuration unk
_chemical_formula_moiety 'C96 H108 N4, C H2 Cl2'
_chemical_formula_sum 'C97 H110 Cl2 N4'
_chemical_formula_weight 1402.79
_chemical_name_systematic
;
 ?
;
_space_group_IT_number 4
_symmetry_cell_setting monoclinic
_symmetry_space_group_name_Hall 'P 2yb'
_symmetry_space_group_name_H-M 'P 1 21 1'
_atom_sites_solution_hydrogens geom
_atom_sites_solution_primary direct
_atom_sites_solution_secondary difmap
_audit_creation_method SHELXL-97
_cell_angle_alpha 90.00
_cell_angle_beta 105.939(2)
_cell_angle_gamma 90.00
_cell_formula_units_Z 2
_cell_length_a 19.3461(6)
_cell_length_b 8.9264(3)
_cell_length_c 24.7549(8)
_cell_measurement_reflns_used 8992
_cell_measurement_temperature 100(2)
_cell_measurement_theta_max 66.09
_cell_measurement_theta_min 3.39
_cell_volume 4110.6(2)
_computing_cell_refinement 'SAINT V7.23A (Bruker, 2005)'
_computing_data_reduction
; 
SAINT V7.23A, XPREP V2005/2, SADABS V2007/4, TWINABS V2007/5 
(Bruker, 2005 & 2007) 
;
_computing_molecular_graphics
;
SHELXTL V6.12 (Bruker, 2005), CrystalMaker v2.1.3 (CrystalMaker, 1994) 
;
_computing_publication_material 'XCIF V6.12 (Bruker, 2005)'
_computing_structure_refinement 'SHELXTL V6.12 (Bruker, 2005)'
_computing_structure_solution 'SHELXTL V6.12 (Bruker, 2005)'
_diffrn_ambient_temperature 100(2)
_diffrn_measured_fraction_theta_full 0.971
_diffrn_measured_fraction_theta_max 0.971
_diffrn_measurement_device_type 'Bruker APEX-II CCD'
_diffrn_measurement_method '\f and \w scans'
_diffrn_radiation_monochromator graphite
_diffrn_radiation_source 'fine-focus sealed tube'
_diffrn_radiation_type CuK\a
_diffrn_radiation_wavelength 1.54178
_diffrn_reflns_av_R_equivalents 0.0559
_diffrn_reflns_av_sigmaI/netI 0.0489
_diffrn_reflns_limit_h_max 22
_diffrn_reflns_limit_h_min -22
_diffrn_reflns_limit_k_max 8
_diffrn_reflns_limit_k_min -10
_diffrn_reflns_limit_l_max 28
_diffrn_reflns_limit_l_min -28
_diffrn_reflns_number 30444
_diffrn_reflns_theta_full 66.99
_diffrn_reflns_theta_max 66.99
_diffrn_reflns_theta_min 2.38
_exptl_absorpt_coefficient_mu 1.069
_exptl_absorpt_correction_T_max 0.9514
_exptl_absorpt_correction_T_min 0.8433
_exptl_absorpt_correction_type integration
_exptl_absorpt_process_details 'SHELXTL/XPREP V2005/2 (Bruker, 2005)'
_exptl_crystal_colour colourless
_exptl_crystal_density_diffrn 1.133
_exptl_crystal_description needle
_exptl_crystal_F_000 1508
_exptl_crystal_preparation
; 
The data crystal was mounted using oil (Parantone-N, Exxon) to a 
0.3 mm cryo-loop (Hampton Research)
with the (??) scattering 
planes roughly normal to the spindle axis.  
;
_exptl_crystal_size_max 0.39
_exptl_crystal_size_mid 0.19
_exptl_crystal_size_min 0.11
_platon_squeeze_details
;
One disordered dichloromethane
;
_refine_diff_density_max 0.439
_refine_diff_density_min -0.319
_refine_diff_density_rms 0.072
_refine_ls_abs_structure_details 'Flack H D (1983), Acta Cryst. A39, 876-881'
_refine_ls_abs_structure_Flack 0(10)
_refine_ls_extinction_method none
_refine_ls_goodness_of_fit_ref 1.063
_refine_ls_hydrogen_treatment noref
_refine_ls_matrix_type full
_refine_ls_number_parameters 967
_refine_ls_number_reflns 7630
_refine_ls_number_restraints 258
_refine_ls_restrained_S_all 1.046
_refine_ls_R_factor_all 0.0956
_refine_ls_R_factor_gt 0.0877
_refine_ls_shift/su_max 0.000
_refine_ls_shift/su_mean 0.000
_refine_ls_structure_factor_coef Fsqd
_refine_ls_weighting_details 'calc w=1/[\s^2^(Fo^2^)+(0.1251P)^2^+5.8766P] where P=(Fo^2^+2Fc^2^)/3'
_refine_ls_weighting_scheme calc
_refine_ls_wR_factor_gt 0.2382
_refine_ls_wR_factor_ref 0.2442
_reflns_number_gt 6608
_reflns_number_total 7630
_reflns_threshold_expression >2sigma(I)
_cod_data_source_file ja204795q_si_001_1.cif
_cod_data_source_block 2aDCM
_cod_database_code 4106693

loop_
_symmetry_equiv_pos_as_xyz
'x, y, z'
'-x, y+1/2, -z'

loop_
_atom_site_label
_atom_site_type_symbol
_atom_site_fract_x
_atom_site_fract_y
_atom_site_fract_z
_atom_site_U_iso_or_equiv
_atom_site_adp_type
_atom_site_occupancy
_atom_site_symmetry_multiplicity
_atom_site_calc_flag
_atom_site_refinement_flags
_atom_site_disorder_assembly
_atom_site_disorder_group
N1 N 0.4083(2) 0.3476(6) 0.0293(2) 0.0341(11) Uani 1 1 d . . .
N2 N -0.2178(2) 0.3589(6) 0.05642(19) 0.0327(10) Uani 1 1 d . . .
N3 N -0.0414(3) 1.2190(6) 0.45947(19) 0.0360(11) Uani 1 1 d . . .
N4 N 0.5897(3) 1.1763(7) 0.4428(2) 0.0427(13) Uani 1 1 d . . .
C1 C 0.4431(3) 0.4386(7) 0.0734(2) 0.0338(13) Uani 1 1 d . . .
C2 C 0.5159(3) 0.4702(7) 0.0942(2) 0.0340(13) Uani 1 1 d . . .
H2A H 0.5497 0.4294 0.0768 0.041 Uiso 1 1 calc R . .
C3 C 0.5378(3) 0.5612(8) 0.1402(2) 0.0381(14) Uani 1 1 d . . .
H3A H 0.5874 0.5847 0.1540 0.046 Uiso 1 1 calc R . .
C4 C 0.4897(3) 0.6212(7) 0.1677(2) 0.0330(12) Uani 1 1 d . . .
C5 C 0.4160(3) 0.5872(7) 0.1469(2) 0.0358(13) Uani 1 1 d . . .
H5A H 0.3823 0.6268 0.1648 0.043 Uiso 1 1 calc R . .
C6 C 0.3927(3) 0.4950(7) 0.0999(2) 0.0315(12) Uani 1 1 d . . .
C7 C 0.3358(3) 0.3469(7) 0.0254(2) 0.0336(13) Uani 1 1 d . . .
C8 C 0.2790(3) 0.2719(7) -0.0118(3) 0.0404(14) Uani 1 1 d . . .
H8A H 0.2870 0.2110 -0.0410 0.049 Uiso 1 1 calc R . .
C9 C 0.2117(3) 0.2884(7) -0.0053(3) 0.0367(13) Uani 1 1 d . . .
H9A H 0.1729 0.2372 -0.0303 0.044 Uiso 1 1 calc R . .
C10 C 0.1975(3) 0.3782(7) 0.0371(2) 0.0370(13) Uani 1 1 d . . .
C11 C 0.2538(3) 0.4521(7) 0.0753(2) 0.0328(12) Uani 1 1 d . . .
H11A H 0.2448 0.5123 0.1043 0.039 Uiso 1 1 calc R . .
C12 C 0.3234(3) 0.4364(7) 0.0702(2) 0.0329(13) Uani 1 1 d . . .
C13 C -0.2154(3) 0.4519(7) 0.1010(2) 0.0339(13) Uani 1 1 d . . .
C14 C -0.2677(3) 0.4856(8) 0.1291(2) 0.0364(13) Uani 1 1 d . . .
H14A H -0.3141 0.4414 0.1181 0.044 Uiso 1 1 calc R . .
C15 C -0.2486(3) 0.5863(8) 0.1736(2) 0.0380(14) Uani 1 1 d . . .
H15A H -0.2834 0.6116 0.1926 0.046 Uiso 1 1 calc R . .
C16 C -0.1815(3) 0.6511(7) 0.1913(2) 0.0362(13) Uani 1 1 d . . .
C17 C -0.1292(3) 0.6187(7) 0.1633(2) 0.0344(13) Uani 1 1 d . . .
H17A H -0.0829 0.6631 0.1753 0.041 Uiso 1 1 calc R . .
C18 C -0.1460(3) 0.5214(7) 0.1181(2) 0.0351(13) Uani 1 1 d . . .
C19 C -0.1534(3) 0.3621(7) 0.0444(2) 0.0373(13) Uani 1 1 d . . .
C20 C -0.1291(3) 0.2802(8) 0.0051(3) 0.0381(13) Uani 1 1 d . . .
H20A H -0.1610 0.2161 -0.0208 0.046 Uiso 1 1 calc R . .
C21 C -0.0592(3) 0.2931(8) 0.0041(3) 0.0372(14) Uani 1 1 d . . .
H21A H -0.0423 0.2358 -0.0220 0.045 Uiso 1 1 calc R . .
C22 C -0.0107(3) 0.3922(7) 0.0422(3) 0.0377(14) Uani 1 1 d . . .
C23 C -0.0350(3) 0.4735(7) 0.0804(2) 0.0369(13) Uani 1 1 d . . .
H23A H -0.0033 0.5399 0.1055 0.044 Uiso 1 1 calc R . .
C24 C -0.1056(3) 0.4591(7) 0.0826(2) 0.0338(12) Uani 1 1 d . . .
C25 C -0.0760(3) 1.1267(7) 0.4164(2) 0.0339(13) Uani 1 1 d . . .
C26 C -0.1487(3) 1.0855(7) 0.3982(2) 0.0372(13) Uani 1 1 d . . .
H26A H -0.1824 1.1239 0.4162 0.045 Uiso 1 1 calc R . .
C27 C -0.1701(3) 0.9878(8) 0.3532(3) 0.0394(14) Uani 1 1 d . . .
H27A H -0.2192 0.9594 0.3403 0.047 Uiso 1 1 calc R . .
C28 C -0.1195(3) 0.9288(7) 0.3259(2) 0.0376(14) Uani 1 1 d . . .
C29 C -0.0474(3) 0.9696(7) 0.3455(2) 0.0359(13) Uani 1 1 d . . .
H29A H -0.0133 0.9296 0.3281 0.043 Uiso 1 1 calc R . .
C30 C -0.0252(3) 1.0672(7) 0.3898(2) 0.0314(12) Uani 1 1 d . . .
C31 C 0.0308(3) 1.2174(7) 0.4627(2) 0.0313(12) Uani 1 1 d . . .
C32 C 0.0866(3) 1.2916(7) 0.5020(2) 0.0349(13) Uani 1 1 d . . .
H32A H 0.0775 1.3533 0.5305 0.042 Uiso 1 1 calc R . .
C33 C 0.1562(3) 1.2702(8) 0.4972(2) 0.0382(14) Uani 1 1 d . . .
H33A H 0.1950 1.3182 0.5234 0.046 Uiso 1 1 calc R . .
C34 C 0.1708(3) 1.1813(7) 0.4553(2) 0.0359(13) Uani 1 1 d . . .
C35 C 0.1133(3) 1.1074(7) 0.4168(2) 0.0353(13) Uani 1 1 d . . .
H35A H 0.1220 1.0450 0.3882 0.042 Uiso 1 1 calc R . .
C36 C 0.0445(3) 1.1272(7) 0.4214(2) 0.0320(12) Uani 1 1 d . . .
C37 C 0.5221(3) 1.1816(7) 0.4523(2) 0.0356(13) Uani 1 1 d . . .
C38 C 0.4991(4) 1.2603(9) 0.4930(3) 0.0489(17) Uani 1 1 d . . .
H38A H 0.5311 1.3230 0.5194 0.059 Uiso 1 1 calc R . .
C39 C 0.4303(3) 1.2445(8) 0.4936(3) 0.0439(16) Uani 1 1 d . . .
H39A H 0.4152 1.2943 0.5223 0.053 Uiso 1 1 calc R . .
C40 C 0.3788(3) 1.1582(8) 0.4540(3) 0.0430(15) Uani 1 1 d . . .
C41 C 0.4031(3) 1.0753(7) 0.4143(2) 0.0348(13) Uani 1 1 d . . .
H41A H 0.3709 1.0120 0.3883 0.042 Uiso 1 1 calc R . .
C42 C 0.4749(3) 1.0869(7) 0.4133(2) 0.0332(12) Uani 1 1 d . . .
C43 C 0.5847(3) 1.0842(8) 0.3963(3) 0.0396(14) Uani 1 1 d . . .
C44 C 0.6369(3) 1.0485(8) 0.3691(3) 0.0429(15) Uani 1 1 d . . .
H44A H 0.6842 1.0877 0.3820 0.052 Uiso 1 1 calc R . .
C45 C 0.6181(3) 0.9549(8) 0.3229(3) 0.0441(15) Uani 1 1 d . . .
H45A H 0.6529 0.9326 0.3034 0.053 Uiso 1 1 calc R . .
C46 C 0.5485(3) 0.8911(7) 0.3036(2) 0.0367(13) Uani 1 1 d . . .
C47 C 0.4966(3) 0.9264(7) 0.3317(2) 0.0368(13) Uani 1 1 d . . .
H47A H 0.4496 0.8848 0.3200 0.044 Uiso 1 1 calc R . .
C48 C 0.5163(3) 1.0247(7) 0.3773(2) 0.0333(13) Uani 1 1 d . . .
C49 C 0.1259(3) 0.3921(7) 0.0403(2) 0.0358(13) Uani 1 1 d . . .
C50 C 0.0642(3) 0.3963(8) 0.0414(3) 0.0430(15) Uani 1 1 d . . .
C51 C -0.1623(3) 0.7492(8) 0.2393(2) 0.0367(13) Uani 1 1 d . . .
C52 C -0.1439(3) 0.8304(8) 0.2795(2) 0.0411(14) Uani 1 1 d . . .
C53 C 0.2438(3) 1.1638(8) 0.4540(3) 0.0392(14) Uani 1 1 d . . .
C54 C 0.3068(3) 1.1561(7) 0.4541(2) 0.0343(13) Uani 1 1 d . . .
C55 C 0.5314(3) 0.7962(7) 0.2560(2) 0.0366(13) Uani 1 1 d . . .
C56 C 0.5131(3) 0.7147(7) 0.2152(2) 0.0333(12) Uani 1 1 d . . .
C57 C 0.4421(3) 0.2728(8) -0.0089(2) 0.0353(13) Uani 1 1 d . . .
H57A H 0.4107 0.1896 -0.0276 0.042 Uiso 1 1 calc R . .
H57B H 0.4881 0.2284 0.0132 0.042 Uiso 1 1 calc R . .
C58 C 0.4568(3) 0.3726(7) -0.0532(2) 0.0379(14) Uani 1 1 d . . .
H58A H 0.4855 0.3161 -0.0739 0.045 Uiso 1 1 calc R . .
H58B H 0.4862 0.4586 -0.0346 0.045 Uiso 1 1 calc R . .
C59 C 0.3893(3) 0.4319(8) -0.0951(3) 0.0436(15) Uani 1 1 d . . .
H59A H 0.3614 0.3466 -0.1157 0.052 Uiso 1 1 calc R . .
H59B H 0.3590 0.4834 -0.0745 0.052 Uiso 1 1 calc R . .
C60 C 0.4064(3) 0.5403(8) -0.1371(3) 0.0430(15) Uani 1 1 d . . .
H60A H 0.4376 0.4887 -0.1569 0.052 Uiso 1 1 calc R . .
H60B H 0.4340 0.6255 -0.1161 0.052 Uiso 1 1 calc R . .
C61 C 0.3408(4) 0.6017(9) -0.1807(3) 0.0489(17) Uani 1 1 d . . .
H61A H 0.3155 0.5176 -0.2040 0.059 Uiso 1 1 calc R . .
H61B H 0.3075 0.6458 -0.1610 0.059 Uiso 1 1 calc R . .
C62 C 0.3582(3) 0.7181(8) -0.2186(3) 0.0441(15) Uani 1 1 d . . .
H62A H 0.3912 0.6735 -0.2384 0.053 Uiso 1 1 calc R . .
H62B H 0.3840 0.8014 -0.1952 0.053 Uiso 1 1 calc R . .
C63 C 0.2938(4) 0.7820(10) -0.2620(3) 0.0529(18) Uani 1 1 d . . .
H63A H 0.2698 0.6998 -0.2870 0.063 Uiso 1 1 calc R . .
H63B H 0.2592 0.8205 -0.2424 0.063 Uiso 1 1 calc R . .
C64 C 0.3105(4) 0.9045(9) -0.2973(3) 0.0537(18) Uani 1 1 d . . .
H64A H 0.3419 0.8642 -0.3194 0.064 Uiso 1 1 calc R . .
H64B H 0.3377 0.9837 -0.2723 0.064 Uiso 1 1 calc R . .
C65 C 0.2444(5) 0.9749(11) -0.3375(4) 0.075(3) Uani 1 1 d . . .
H65A H 0.2172 0.8953 -0.3622 0.090 Uiso 1 1 calc R . .
H65B H 0.2132 1.0150 -0.3152 0.090 Uiso 1 1 calc R . .
C66 C 0.2594(8) 1.0960(13) -0.3730(5) 0.118(5) Uani 1 1 d . . .
H66A H 0.2140 1.1372 -0.3962 0.177 Uiso 1 1 calc R . .
H66B H 0.2874 1.0562 -0.3973 0.177 Uiso 1 1 calc R . .
H66C H 0.2869 1.1753 -0.3491 0.177 Uiso 1 1 calc R . .
C67 C -0.2792(3) 0.2614(8) 0.0304(3) 0.0378(14) Uani 1 1 d . . .
H67A H -0.2982 0.2191 0.0603 0.045 Uiso 1 1 calc R . .
H67B H -0.2618 0.1769 0.0118 0.045 Uiso 1 1 calc R . .
C68 C -0.3392(3) 0.3370(8) -0.0118(2) 0.0386(14) Uani 1 1 d . . .
H68A H -0.3586 0.4177 0.0072 0.046 Uiso 1 1 calc R . .
H68B H -0.3781 0.2633 -0.0262 0.046 Uiso 1 1 calc R . .
C69 C -0.3173(3) 0.4048(8) -0.0618(3) 0.0397(14) Uani 1 1 d . . .
H69A H -0.3005 0.3234 -0.0823 0.048 Uiso 1 1 calc R . .
H69B H -0.2766 0.4745 -0.0474 0.048 Uiso 1 1 calc R . .
C70 C -0.3794(3) 0.4899(8) -0.1032(3) 0.0377(13) Uani 1 1 d . . .
H70A H -0.4179 0.4173 -0.1201 0.045 Uiso 1 1 calc R . .
H70B H -0.3995 0.5634 -0.0816 0.045 Uiso 1 1 calc R . .
C71 C -0.3591(3) 0.5712(8) -0.1497(3) 0.0437(15) Uani 1 1 d . . .
H71A H -0.3392 0.4985 -0.1716 0.052 Uiso 1 1 calc R . .
H71B H -0.3211 0.6452 -0.1332 0.052 Uiso 1 1 calc R . .
C72 C -0.4220(3) 0.6510(8) -0.1886(2) 0.0402(14) Uani 1 1 d . . .
H72A H -0.4443 0.7171 -0.1660 0.048 Uiso 1 1 calc R . .
H72B H -0.4583 0.5757 -0.2072 0.048 Uiso 1 1 calc R . .
C73 C -0.4019(3) 0.7448(8) -0.2336(3) 0.0433(15) Uani 1 1 d . . .
H73A H -0.3657 0.8201 -0.2148 0.052 Uiso 1 1 calc R . .
H73B H -0.3793 0.6787 -0.2560 0.052 Uiso 1 1 calc R . .
C74 C -0.4650(4) 0.8256(8) -0.2732(3) 0.0457(15) Uani 1 1 d . . .
H74A H -0.5000 0.7501 -0.2936 0.055 Uiso 1 1 calc R . .
H74B H -0.4893 0.8875 -0.2507 0.055 Uiso 1 1 calc R . .
C75 C -0.4439(4) 0.9254(9) -0.3158(3) 0.0585(19) Uani 1 1 d . . .
H75A H -0.4182 0.8641 -0.3375 0.070 Uiso 1 1 calc R . .
H75B H -0.4101 1.0029 -0.2954 0.070 Uiso 1 1 calc R . .
C76 C -0.5075(5) 1.0031(10) -0.3570(3) 0.063(2) Uani 1 1 d . . .
H76A H -0.4900 1.0625 -0.3838 0.095 Uiso 1 1 calc R . .
H76B H -0.5316 1.0691 -0.3362 0.095 Uiso 1 1 calc R . .
H76C H -0.5415 0.9275 -0.3773 0.095 Uiso 1 1 calc R . .
C77 C -0.0753(3) 1.3022(8) 0.4969(3) 0.0383(14) Uani 1 1 d . . .
H77A H -0.1216 1.3445 0.4745 0.046 Uiso 1 1 calc R . .
H77B H -0.0438 1.3866 0.5143 0.046 Uiso 1 1 calc R . .
C78 C -0.0887(3) 1.2008(8) 0.5436(3) 0.0398(14) Uani 1 1 d . . .
H78A H -0.1108 1.2618 0.5679 0.048 Uiso 1 1 calc R . .
H78B H -0.1236 1.1220 0.5260 0.048 Uiso 1 1 calc R . .
C79 C -0.0208(3) 1.1258(7) 0.5805(3) 0.0362(13) Uani 1 1 d . . .
H79A H -0.0010 1.0574 0.5570 0.043 Uiso 1 1 calc R . .
H79B H 0.0158 1.2037 0.5958 0.043 Uiso 1 1 calc R . .
C80 C -0.0349(3) 1.0383(8) 0.6286(3) 0.0424(15) Uani 1 1 d . . .
H80A H -0.0547 1.1072 0.6519 0.051 Uiso 1 1 calc R . .
H80B H -0.0719 0.9614 0.6131 0.051 Uiso 1 1 calc R . .
C81 C 0.0303(3) 0.9622(8) 0.6656(3) 0.0399(14) Uani 1 1 d . . .
H81A H 0.0665 1.0394 0.6824 0.048 Uiso 1 1 calc R . .
H81B H 0.0513 0.8964 0.6420 0.048 Uiso 1 1 calc R . .
C82 C 0.0157(4) 0.8699(9) 0.7121(3) 0.0508(17) Uani 1 1 d . A .
H82A H -0.0223 0.7961 0.6954 0.061 Uiso 1 1 calc R . .
H82B H -0.0032 0.9368 0.7366 0.061 Uiso 1 1 calc R . .
C83 C 0.0815(4) 0.7852(8) 0.7488(3) 0.0492(17) Uani 1 1 d D . .
H83A H 0.1033 0.7266 0.7238 0.059 Uiso 0.56(4) 1 calc PR A 1
H83B H 0.1175 0.8599 0.7685 0.059 Uiso 0.56(4) 1 calc PR A 1
H83C H 0.1002 0.7135 0.7258 0.059 Uiso 0.44(4) 1 d PR A 2
H83D H 0.1201 0.8573 0.7662 0.059 Uiso 0.44(4) 1 d PR A 2
C84A C 0.0665(15) 0.680(3) 0.7924(12) 0.063(4) Uani 0.56(4) 1 d PDU A 1
H84A H 0.0340 0.5986 0.7734 0.076 Uiso 0.56(4) 1 calc PR A 1
H84B H 0.0427 0.7352 0.8169 0.076 Uiso 0.56(4) 1 calc PR A 1
C85A C 0.1368(16) 0.614(3) 0.8275(8) 0.065(4) Uani 0.56(4) 1 d PDU A 1
H85A H 0.1588 0.5525 0.8032 0.078 Uiso 0.56(4) 1 calc PR A 1
H85B H 0.1706 0.6955 0.8438 0.078 Uiso 0.56(4) 1 calc PR A 1
C86A C 0.1246(19) 0.517(2) 0.8743(7) 0.072(5) Uani 0.56(4) 1 d PDU A 1
H86A H 0.1706 0.4752 0.8963 0.109 Uiso 0.56(4) 1 calc PR A 1
H86B H 0.0917 0.4347 0.8581 0.109 Uiso 0.56(4) 1 calc PR A 1
H86C H 0.1035 0.5775 0.8986 0.109 Uiso 0.56(4) 1 calc PR A 1
C84B C 0.0594(19) 0.698(5) 0.7941(15) 0.066(4) Uani 0.44(4) 1 d PDU A 2
H84C H 0.0195 0.6309 0.7748 0.080 Uiso 0.44(4) 1 calc PR A 2
H84D H 0.0393 0.7710 0.8158 0.080 Uiso 0.44(4) 1 calc PR A 2
C85B C 0.1140(19) 0.603(3) 0.8361(12) 0.068(4) Uani 0.44(4) 1 d PDU A 2
H85C H 0.1369 0.5341 0.8150 0.081 Uiso 0.44(4) 1 calc PR A 2
H85D H 0.1519 0.6705 0.8584 0.081 Uiso 0.44(4) 1 calc PR A 2
C86B C 0.084(2) 0.512(3) 0.8764(10) 0.080(6) Uani 0.44(4) 1 d PDU A 2
H86D H 0.1232 0.4543 0.9013 0.119 Uiso 0.44(4) 1 calc PR A 2
H86E H 0.0473 0.4434 0.8550 0.119 Uiso 0.44(4) 1 calc PR A 2
H86F H 0.0632 0.5795 0.8988 0.119 Uiso 0.44(4) 1 calc PR A 2
C87 C 0.6493(3) 1.2746(9) 0.4668(3) 0.0541(18) Uani 1 1 d . . .
H87A H 0.6322 1.3588 0.4858 0.065 Uiso 1 1 calc R . .
H87B H 0.6672 1.3169 0.4362 0.065 Uiso 1 1 calc R . .
C88 C 0.7106(3) 1.1975(9) 0.5086(3) 0.0501(17) Uani 1 1 d . . .
H88A H 0.7497 1.2710 0.5225 0.060 Uiso 1 1 calc R . .
H88B H 0.7293 1.1173 0.4889 0.060 Uiso 1 1 calc R . .
C89 C 0.6913(4) 1.1285(11) 0.5592(3) 0.058(2) Uani 1 1 d . . .
H89A H 0.6723 1.2081 0.5790 0.070 Uiso 1 1 calc R . .
H89B H 0.6527 1.0536 0.5456 0.070 Uiso 1 1 calc R . .
C90 C 0.7550(4) 1.0529(12) 0.6007(3) 0.065(2) Uani 1 1 d . . .
H90A H 0.7758 0.9787 0.5799 0.079 Uiso 1 1 calc R . .
H90B H 0.7922 1.1299 0.6156 0.079 Uiso 1 1 calc R . .
C91 C 0.7387(4) 0.9745(14) 0.6499(3) 0.072(3) Uani 1 1 d . B .
H91A H 0.6992 0.9020 0.6353 0.086 Uiso 1 1 calc R . .
H91B H 0.7214 1.0496 0.6726 0.086 Uiso 1 1 calc R . .
C92 C 0.8028(5) 0.8911(12) 0.6881(3) 0.072(2) Uani 1 1 d D . .
H92A H 0.8219 0.8219 0.6644 0.086 Uiso 0.682(14) 1 calc PR B 1
H92B H 0.8409 0.9656 0.7040 0.086 Uiso 0.682(14) 1 calc PR B 1
H92C H 0.8129 0.8012 0.6681 0.086 Uiso 0.318(14) 1 d PR B 2
H92D H 0.8462 0.9555 0.6969 0.086 Uiso 0.318(14) 1 d PR B 2
C93A C 0.7896(8) 0.8017(17) 0.7363(5) 0.068(3) Uani 0.682(14) 1 d PDU B 1
H93A H 0.7629 0.8667 0.7560 0.082 Uiso 0.682(14) 1 calc PR B 1
H93B H 0.7575 0.7172 0.7200 0.082 Uiso 0.682(14) 1 calc PR B 1
C94A C 0.8532(7) 0.7380(16) 0.7798(5) 0.066(3) Uani 0.682(14) 1 d PDU B 1
H94A H 0.8884 0.8195 0.7935 0.079 Uiso 0.682(14) 1 calc PR B 1
H94B H 0.8766 0.6622 0.7616 0.079 Uiso 0.682(14) 1 calc PR B 1
C95A C 0.8355(7) 0.6660(16) 0.8301(5) 0.070(3) Uani 0.682(14) 1 d PDU B 1
H95A H 0.8211 0.7448 0.8530 0.084 Uiso 0.682(14) 1 calc PR B 1
H95B H 0.7944 0.5969 0.8167 0.084 Uiso 0.682(14) 1 calc PR B 1
C96A C 0.8992(7) 0.5799(15) 0.8664(5) 0.072(3) Uani 0.682(14) 1 d PDU B 1
H96A H 0.8858 0.5348 0.8982 0.108 Uiso 0.682(14) 1 calc PR B 1
H96B H 0.9397 0.6485 0.8805 0.108 Uiso 0.682(14) 1 calc PR B 1
H96C H 0.9131 0.5008 0.8440 0.108 Uiso 0.682(14) 1 calc PR B 1
C93B C 0.784(2) 0.848(3) 0.7416(11) 0.070(5) Uani 0.318(14) 1 d PDU B 2
H93C H 0.7970 0.9310 0.7693 0.084 Uiso 0.318(14) 1 calc PR B 2
H93D H 0.7319 0.8296 0.7336 0.084 Uiso 0.318(14) 1 calc PR B 2
C94B C 0.8257(18) 0.708(3) 0.7652(12) 0.072(3) Uani 0.318(14) 1 d PDU B 2
H94C H 0.8764 0.7357 0.7689 0.087 Uiso 0.318(14) 1 calc PR B 2
H94D H 0.8125 0.6361 0.7337 0.087 Uiso 0.318(14) 1 calc PR B 2
C95B C 0.8297(19) 0.613(4) 0.8167(10) 0.073(4) Uani 0.318(14) 1 d PDU B 2
H95C H 0.8468 0.5219 0.8018 0.088 Uiso 0.318(14) 1 calc PR B 2
H95D H 0.7772 0.5969 0.8083 0.088 Uiso 0.318(14) 1 calc PR B 2
C96B C 0.8467(15) 0.557(3) 0.8771(9) 0.071(5) Uani 0.318(14) 1 d PDU B 2
H96D H 0.8178 0.4681 0.8786 0.107 Uiso 0.318(14) 1 calc PR B 2
H96E H 0.8354 0.6359 0.9009 0.107 Uiso 0.318(14) 1 calc PR B 2
H96F H 0.8979 0.5321 0.8904 0.107 Uiso 0.318(14) 1 calc PR B 2

loop_
_atom_site_aniso_label
_atom_site_aniso_U_11
_atom_site_aniso_U_22
_atom_site_aniso_U_33
_atom_site_aniso_U_23
_atom_site_aniso_U_13
_atom_site_aniso_U_12
N1 0.034(2) 0.031(3) 0.042(2) -0.001(2) 0.019(2) 0.002(2)
N2 0.029(2) 0.031(3) 0.037(2) 0.000(2) 0.0071(19) -0.009(2)
N3 0.039(3) 0.036(3) 0.036(2) -0.003(2) 0.014(2) -0.002(2)
N4 0.027(2) 0.043(3) 0.057(3) -0.017(3) 0.009(2) -0.004(2)
C1 0.037(3) 0.025(3) 0.044(3) 0.006(3) 0.019(2) 0.006(3)
C2 0.027(3) 0.032(3) 0.050(3) 0.008(3) 0.023(2) 0.008(3)
C3 0.030(3) 0.045(4) 0.040(3) 0.008(3) 0.011(2) 0.001(3)
C4 0.041(3) 0.026(3) 0.032(3) 0.002(2) 0.011(2) -0.001(2)
C5 0.040(3) 0.034(3) 0.034(3) -0.003(3) 0.011(2) 0.002(3)
C6 0.037(3) 0.025(3) 0.034(3) 0.000(2) 0.014(2) 0.004(2)
C7 0.036(3) 0.030(3) 0.040(3) 0.007(3) 0.018(2) 0.006(3)
C8 0.050(4) 0.029(3) 0.043(3) -0.008(3) 0.015(3) -0.007(3)
C9 0.037(3) 0.030(3) 0.044(3) 0.003(3) 0.014(3) -0.003(3)
C10 0.045(3) 0.031(3) 0.041(3) 0.007(3) 0.021(3) 0.003(3)
C11 0.029(3) 0.029(3) 0.041(3) 0.003(3) 0.012(2) 0.002(2)
C12 0.039(3) 0.027(3) 0.033(3) -0.001(3) 0.011(2) 0.002(3)
C13 0.032(3) 0.034(3) 0.034(3) 0.010(3) 0.006(2) -0.001(3)
C14 0.021(2) 0.041(3) 0.046(3) 0.000(3) 0.008(2) -0.002(3)
C15 0.041(3) 0.038(3) 0.033(3) 0.002(3) 0.005(2) 0.003(3)
C16 0.039(3) 0.036(3) 0.036(3) -0.001(3) 0.014(2) 0.000(3)
C17 0.029(3) 0.031(3) 0.042(3) 0.005(3) 0.008(2) 0.000(2)
C18 0.036(3) 0.031(3) 0.035(3) 0.006(3) 0.006(2) -0.004(3)
C19 0.036(3) 0.035(3) 0.037(3) 0.002(3) 0.004(2) 0.003(3)
C20 0.037(3) 0.035(3) 0.043(3) -0.004(3) 0.011(2) -0.003(3)
C21 0.040(3) 0.032(3) 0.042(3) -0.003(3) 0.015(3) 0.000(3)
C22 0.027(3) 0.035(3) 0.052(3) 0.008(3) 0.012(2) -0.005(3)
C23 0.033(3) 0.034(3) 0.042(3) 0.001(3) 0.008(2) 0.001(3)
C24 0.039(3) 0.026(3) 0.034(3) -0.002(2) 0.007(2) -0.004(3)
C25 0.035(3) 0.029(3) 0.037(3) 0.005(3) 0.008(2) -0.003(2)
C26 0.042(3) 0.030(3) 0.041(3) -0.002(3) 0.013(3) 0.000(3)
C27 0.038(3) 0.037(3) 0.044(3) -0.004(3) 0.012(3) -0.003(3)
C28 0.044(3) 0.032(3) 0.037(3) 0.002(3) 0.011(2) -0.001(3)
C29 0.040(3) 0.032(3) 0.038(3) 0.006(3) 0.015(2) -0.002(3)
C30 0.029(3) 0.030(3) 0.039(3) 0.008(3) 0.015(2) 0.002(2)
C31 0.027(3) 0.033(3) 0.037(3) 0.007(3) 0.013(2) -0.001(2)
C32 0.044(3) 0.029(3) 0.035(3) 0.000(2) 0.016(2) -0.003(3)
C33 0.034(3) 0.041(4) 0.039(3) 0.005(3) 0.009(2) -0.002(3)
C34 0.026(3) 0.039(3) 0.040(3) 0.003(3) 0.004(2) -0.001(3)
C35 0.045(3) 0.033(3) 0.030(3) -0.002(3) 0.014(2) -0.004(3)
C36 0.036(3) 0.026(3) 0.035(3) 0.005(2) 0.012(2) -0.002(2)
C37 0.026(3) 0.039(4) 0.044(3) -0.002(3) 0.012(2) -0.004(3)
C38 0.051(3) 0.042(4) 0.052(4) -0.018(3) 0.012(3) 0.006(3)
C39 0.042(3) 0.045(4) 0.049(3) -0.010(3) 0.019(3) 0.009(3)
C40 0.045(3) 0.038(4) 0.049(3) 0.005(3) 0.017(3) 0.009(3)
C41 0.028(3) 0.034(3) 0.043(3) 0.001(3) 0.012(2) -0.004(3)
C42 0.034(3) 0.030(3) 0.040(3) 0.005(3) 0.016(2) 0.007(3)
C43 0.038(3) 0.032(3) 0.048(3) -0.001(3) 0.012(3) 0.000(3)
C44 0.030(3) 0.046(4) 0.054(4) -0.010(3) 0.014(3) -0.007(3)
C45 0.036(3) 0.050(4) 0.050(3) -0.010(3) 0.018(3) 0.003(3)
C46 0.037(3) 0.037(3) 0.036(3) 0.002(3) 0.011(2) 0.002(3)
C47 0.042(3) 0.035(3) 0.033(3) -0.002(3) 0.009(2) -0.003(3)
C48 0.031(3) 0.028(3) 0.044(3) 0.002(3) 0.016(2) 0.002(2)
C49 0.033(3) 0.035(3) 0.041(3) 0.006(3) 0.014(2) -0.003(3)
C50 0.037(3) 0.037(4) 0.057(4) -0.002(3) 0.015(3) -0.002(3)
C51 0.032(3) 0.039(3) 0.038(3) -0.001(3) 0.009(2) -0.002(3)
C52 0.039(3) 0.044(4) 0.039(3) 0.004(3) 0.008(3) 0.003(3)
C53 0.038(3) 0.039(4) 0.044(3) 0.003(3) 0.017(3) 0.002(3)
C54 0.036(3) 0.036(3) 0.033(3) 0.001(3) 0.012(2) -0.002(3)
C55 0.038(3) 0.035(3) 0.039(3) 0.003(3) 0.012(2) -0.003(3)
C56 0.035(3) 0.028(3) 0.040(3) 0.004(3) 0.016(2) 0.000(2)
C57 0.033(3) 0.034(3) 0.041(3) -0.005(3) 0.015(2) 0.000(3)
C58 0.040(3) 0.035(3) 0.042(3) -0.008(3) 0.018(3) -0.008(3)
C59 0.050(3) 0.046(4) 0.042(3) -0.003(3) 0.024(3) -0.008(3)
C60 0.039(3) 0.046(4) 0.047(3) -0.004(3) 0.017(3) -0.016(3)
C61 0.051(4) 0.051(4) 0.049(4) -0.004(3) 0.022(3) -0.005(3)
C62 0.046(3) 0.042(4) 0.042(3) -0.008(3) 0.009(3) -0.005(3)
C63 0.059(4) 0.056(5) 0.043(3) -0.005(4) 0.014(3) 0.005(4)
C64 0.060(4) 0.049(4) 0.051(4) -0.005(3) 0.012(3) 0.001(4)
C65 0.085(6) 0.050(5) 0.078(5) 0.004(5) 0.003(5) 0.004(5)
C66 0.186(13) 0.055(6) 0.091(7) 0.019(6) 0.001(8) 0.019(8)
C67 0.035(3) 0.036(3) 0.043(3) -0.010(3) 0.013(3) -0.014(3)
C68 0.027(3) 0.050(4) 0.040(3) -0.015(3) 0.010(2) -0.009(3)
C69 0.030(3) 0.044(4) 0.049(3) -0.003(3) 0.017(3) 0.004(3)
C70 0.035(3) 0.037(3) 0.044(3) -0.003(3) 0.015(3) -0.001(3)
C71 0.042(3) 0.038(4) 0.053(4) -0.013(3) 0.016(3) -0.007(3)
C72 0.044(3) 0.036(3) 0.041(3) -0.004(3) 0.012(3) -0.005(3)
C73 0.047(3) 0.034(3) 0.053(4) -0.006(3) 0.021(3) -0.001(3)
C74 0.060(4) 0.035(4) 0.046(3) 0.001(3) 0.020(3) 0.001(3)
C75 0.070(5) 0.048(4) 0.056(4) 0.001(4) 0.013(3) -0.005(4)
C76 0.089(6) 0.045(4) 0.053(4) 0.003(4) 0.015(4) 0.004(4)
C77 0.043(3) 0.033(3) 0.044(3) -0.006(3) 0.021(3) -0.005(3)
C78 0.038(3) 0.038(3) 0.048(3) -0.006(3) 0.020(3) -0.004(3)
C79 0.034(3) 0.029(3) 0.049(3) -0.007(3) 0.018(3) -0.005(3)
C80 0.044(3) 0.048(4) 0.041(3) -0.003(3) 0.021(3) 0.003(3)
C81 0.037(3) 0.043(4) 0.044(3) -0.008(3) 0.017(3) -0.005(3)
C82 0.063(4) 0.046(4) 0.040(3) -0.004(3) 0.009(3) 0.006(3)
C83 0.061(4) 0.038(4) 0.040(3) -0.008(3) 0.001(3) 0.000(3)
C84A 0.105(8) 0.034(6) 0.037(5) -0.004(5) -0.002(5) 0.008(6)
C85A 0.105(9) 0.035(5) 0.040(5) -0.008(4) -0.007(5) 0.011(6)
C86A 0.111(13) 0.041(7) 0.048(6) -0.003(5) -0.007(8) 0.015(9)
C84B 0.109(9) 0.037(7) 0.038(5) -0.008(5) -0.005(6) 0.008(6)
C85B 0.110(10) 0.036(5) 0.040(6) -0.008(5) -0.008(6) 0.008(7)
C86B 0.113(15) 0.044(9) 0.061(8) 0.001(7) -0.010(11) 0.002(12)
C87 0.039(3) 0.046(4) 0.076(5) -0.016(4) 0.015(3) -0.011(3)
C88 0.038(3) 0.044(4) 0.065(4) -0.018(4) 0.008(3) -0.002(3)
C89 0.045(4) 0.071(6) 0.057(4) -0.015(4) 0.012(3) -0.008(4)
C90 0.055(4) 0.077(6) 0.061(4) -0.012(5) 0.012(4) -0.006(4)
C91 0.058(4) 0.105(8) 0.057(4) -0.011(5) 0.022(4) -0.010(5)
C92 0.064(5) 0.078(6) 0.079(5) -0.003(5) 0.029(4) -0.008(5)
C93A 0.071(5) 0.055(7) 0.086(6) -0.022(5) 0.033(4) -0.016(6)
C94A 0.066(5) 0.053(5) 0.087(6) -0.020(5) 0.036(4) -0.018(5)
C95A 0.073(5) 0.049(6) 0.095(6) -0.018(5) 0.037(5) -0.017(5)
C96A 0.085(7) 0.054(7) 0.081(7) -0.016(5) 0.030(6) -0.012(6)
C93B 0.069(7) 0.058(9) 0.089(8) -0.019(7) 0.034(7) -0.019(8)
C94B 0.073(6) 0.056(7) 0.093(6) -0.022(6) 0.033(5) -0.014(6)
C95B 0.072(6) 0.054(7) 0.099(7) -0.017(6) 0.033(6) -0.017(7)
C96B 0.077(10) 0.058(10) 0.093(8) -0.024(8) 0.048(9) -0.007(9)

loop_
_atom_type_symbol
_atom_type_description
_atom_type_scat_dispersion_real
_atom_type_scat_dispersion_imag
_atom_type_scat_source
C C 0.0181 0.0000 'International Tables Vol C Tables 4.2.6.8 and 6.1.1.4'
H H 0.0000 0.0000 'International Tables Vol C Tables 4.2.6.8 and 6.1.1.4'
N N 0.0311 0.0000 'International Tables Vol C Tables 4.2.6.8 and 6.1.1.4'

loop_
_exptl_crystal_face_index_h
_exptl_crystal_face_index_k
_exptl_crystal_face_index_l
_exptl_crystal_face_perp_dist
0.00 1.00 0.00 0.1700
0.00 -1.00 0.00 0.1930
1.00 0.00 0.00 0.0890
-1.00 0.00 0.00 0.0710
0.00 0.00 -1.00 0.0100
0.00 0.00 1.00 0.0550
0.00 -1.00 3.00 0.1370
3.00 -1.00 1.00 0.1360
2.00 -1.00 0.00 0.1630

loop_
_geom_angle_atom_site_label_1
_geom_angle_atom_site_label_2
_geom_angle_atom_site_label_3
_geom_angle
C7 N1 C1 108.9(5)
C7 N1 C57 125.7(5)
C1 N1 C57 125.3(5)
C19 N2 C13 109.4(5)
C19 N2 C67 126.5(5)
C13 N2 C67 123.8(5)
C25 N3 C31 108.1(5)
C25 N3 C77 125.9(5)
C31 N3 C77 126.0(5)
C37 N4 C43 107.7(5)
C37 N4 C87 126.3(6)
C43 N4 C87 124.4(5)
N1 C1 C2 129.6(5)
N1 C1 C6 109.2(5)
C2 C1 C6 121.1(6)
C3 C2 C1 118.6(5)
C3 C2 H2A 120.7
C1 C2 H2A 120.7
C2 C3 C4 122.4(5)
C2 C3 H3A 118.8
C4 C3 H3A 118.8
C3 C4 C5 118.8(5)
C3 C4 C56 121.7(5)
C5 C4 C56 119.5(5)
C6 C5 C4 119.5(5)
C6 C5 H5A 120.3
C4 C5 H5A 120.3
C5 C6 C1 119.6(5)
C5 C6 C12 133.0(5)
C1 C6 C12 107.4(5)
N1 C7 C8 130.5(6)
N1 C7 C12 109.0(5)
C8 C7 C12 120.4(5)
C9 C8 C7 118.3(6)
C9 C8 H8A 120.8
C7 C8 H8A 120.8
C8 C9 C10 122.6(6)
C8 C9 H9A 118.7
C10 C9 H9A 118.7
C11 C10 C9 119.9(5)
C11 C10 C49 120.9(5)
C9 C10 C49 119.2(6)
C12 C11 C10 119.0(5)
C12 C11 H11A 120.5
C10 C11 H11A 120.5
C11 C12 C7 119.7(5)
C11 C12 C6 134.8(5)
C7 C12 C6 105.4(5)
N2 C13 C14 131.0(5)
N2 C13 C18 108.8(5)
C14 C13 C18 120.2(6)
C15 C14 C13 117.3(5)
C15 C14 H14A 121.4
C13 C14 H14A 121.4
C16 C15 C14 123.1(6)
C16 C15 H15A 118.4
C14 C15 H15A 118.4
C15 C16 C17 119.9(6)
C15 C16 C51 121.7(5)
C17 C16 C51 118.4(5)
C18 C17 C16 119.2(5)
C18 C17 H17A 120.4
C16 C17 H17A 120.4
C17 C18 C13 120.2(5)
C17 C18 C24 133.8(5)
C13 C18 C24 105.9(5)
N2 C19 C20 130.2(6)
N2 C19 C24 109.6(5)
C20 C19 C24 120.0(5)
C21 C20 C19 119.5(6)
C21 C20 H20A 120.3
C19 C20 H20A 120.3
C20 C21 C22 120.8(6)
C20 C21 H21A 119.6
C22 C21 H21A 119.6
C23 C22 C21 119.5(5)
C23 C22 C50 121.7(6)
C21 C22 C50 118.7(6)
C22 C23 C24 120.2(6)
C22 C23 H23A 119.9
C24 C23 H23A 119.9
C23 C24 C19 119.9(5)
C23 C24 C18 133.8(5)
C19 C24 C18 106.2(5)
N3 C25 C26 129.9(5)
N3 C25 C30 109.4(5)
C26 C25 C30 120.6(5)
C27 C26 C25 118.5(6)
C27 C26 H26A 120.7
C25 C26 H26A 120.7
C26 C27 C28 121.1(6)
C26 C27 H27A 119.4
C28 C27 H27A 119.4
C29 C28 C52 121.4(6)
C29 C28 C27 119.2(6)
C52 C28 C27 119.4(6)
C30 C29 C28 120.4(6)
C30 C29 H29A 119.8
C28 C29 H29A 119.8
C29 C30 C25 120.1(5)
C29 C30 C36 134.3(5)
C25 C30 C36 105.5(5)
N3 C31 C36 111.2(5)
N3 C31 C32 127.6(5)
C36 C31 C32 121.2(5)
C33 C32 C31 116.9(5)
C33 C32 H32A 121.6
C31 C32 H32A 121.6
C34 C33 C32 122.6(6)
C34 C33 H33A 118.7
C32 C33 H33A 118.7
C33 C34 C35 119.0(5)
C33 C34 C53 118.8(5)
C35 C34 C53 122.1(6)
C36 C35 C34 118.8(5)
C36 C35 H35A 120.6
C34 C35 H35A 120.6
C35 C36 C31 121.5(5)
C35 C36 C30 132.8(5)
C31 C36 C30 105.8(5)
N4 C37 C38 129.7(6)
N4 C37 C42 109.0(5)
C38 C37 C42 121.3(5)
C39 C38 C37 117.9(6)
C39 C38 H38A 121.1
C37 C38 H38A 121.1
C38 C39 C40 124.2(6)
C38 C39 H39A 117.9
C40 C39 H39A 117.9
C54 C40 C41 121.3(6)
C54 C40 C39 121.4(6)
C41 C40 C39 117.4(5)
C42 C41 C40 119.7(6)
C42 C41 H41A 120.1
C40 C41 H41A 120.1
C41 C42 C37 119.4(5)
C41 C42 C48 134.0(6)
C37 C42 C48 106.5(5)
C48 C43 C44 119.9(6)
C48 C43 N4 110.5(5)
C44 C43 N4 129.6(6)
C45 C44 C43 118.5(6)
C45 C44 H44A 120.8
C43 C44 H44A 120.8
C44 C45 C46 122.0(6)
C44 C45 H45A 119.0
C46 C45 H45A 119.0
C47 C46 C55 120.6(5)
C47 C46 C45 119.1(6)
C55 C46 C45 120.3(5)
C48 C47 C46 117.8(6)
C48 C47 H47A 121.1
C46 C47 H47A 121.1
C43 C48 C47 122.6(5)
C43 C48 C42 106.3(5)
C47 C48 C42 131.1(5)
C50 C49 C10 176.2(7)
C49 C50 C22 176.7(7)
C52 C51 C16 177.8(6)
C51 C52 C28 177.4(7)
C54 C53 C34 176.7(7)
C53 C54 C40 176.0(7)
C56 C55 C46 176.7(6)
C55 C56 C4 178.2(6)
N1 C57 C58 114.4(5)
N1 C57 H57A 108.7
C58 C57 H57A 108.7
N1 C57 H57B 108.7
C58 C57 H57B 108.7
H57A C57 H57B 107.6
C57 C58 C59 114.0(5)
C57 C58 H58A 108.8
C59 C58 H58A 108.8
C57 C58 H58B 108.8
C59 C58 H58B 108.8
H58A C58 H58B 107.7
C60 C59 C58 112.4(5)
C60 C59 H59A 109.1
C58 C59 H59A 109.1
C60 C59 H59B 109.1
C58 C59 H59B 109.1
H59A C59 H59B 107.9
C59 C60 C61 114.8(5)
C59 C60 H60A 108.6
C61 C60 H60A 108.6
C59 C60 H60B 108.6
C61 C60 H60B 108.6
H60A C60 H60B 107.6
C62 C61 C60 114.0(5)
C62 C61 H61A 108.7
C60 C61 H61A 108.7
C62 C61 H61B 108.7
C60 C61 H61B 108.7
H61A C61 H61B 107.6
C61 C62 C63 115.0(6)
C61 C62 H62A 108.5
C63 C62 H62A 108.5
C61 C62 H62B 108.5
C63 C62 H62B 108.5
H62A C62 H62B 107.5
C64 C63 C62 115.1(6)
C64 C63 H63A 108.5
C62 C63 H63A 108.5
C64 C63 H63B 108.5
C62 C63 H63B 108.5
H63A C63 H63B 107.5
C63 C64 C65 114.0(7)
C63 C64 H64A 108.7
C65 C64 H64A 108.7
C63 C64 H64B 108.7
C65 C64 H64B 108.7
H64A C64 H64B 107.6
C66 C65 C64 115.2(9)
C66 C65 H65A 108.5
C64 C65 H65A 108.5
C66 C65 H65B 108.5
C64 C65 H65B 108.5
H65A C65 H65B 107.5
C65 C66 H66A 109.5
C65 C66 H66B 109.5
H66A C66 H66B 109.5
C65 C66 H66C 109.5
H66A C66 H66C 109.5
H66B C66 H66C 109.5
N2 C67 C68 114.8(5)
N2 C67 H67A 108.6
C68 C67 H67A 108.6
N2 C67 H67B 108.6
C68 C67 H67B 108.6
H67A C67 H67B 107.6
C67 C68 C69 114.0(5)
C67 C68 H68A 108.7
C69 C68 H68A 108.7
C67 C68 H68B 108.7
C69 C68 H68B 108.7
H68A C68 H68B 107.6
C68 C69 C70 113.0(5)
C68 C69 H69A 109.0
C70 C69 H69A 109.0
C68 C69 H69B 109.0
C70 C69 H69B 109.0
H69A C69 H69B 107.8
C71 C70 C69 115.2(5)
C71 C70 H70A 108.5
C69 C70 H70A 108.5
C71 C70 H70B 108.5
C69 C70 H70B 108.5
H70A C70 H70B 107.5
C70 C71 C72 112.5(5)
C70 C71 H71A 109.1
C72 C71 H71A 109.1
C70 C71 H71B 109.1
C72 C71 H71B 109.1
H71A C71 H71B 107.8
C71 C72 C73 113.8(5)
C71 C72 H72A 108.8
C73 C72 H72A 108.8
C71 C72 H72B 108.8
C73 C72 H72B 108.8
H72A C72 H72B 107.7
C74 C73 C72 114.3(5)
C74 C73 H73A 108.7
C72 C73 H73A 108.7
C74 C73 H73B 108.7
C72 C73 H73B 108.7
H73A C73 H73B 107.6
C75 C74 C73 113.9(6)
C75 C74 H74A 108.8
C73 C74 H74A 108.8
C75 C74 H74B 108.8
C73 C74 H74B 108.8
H74A C74 H74B 107.7
C74 C75 C76 114.1(7)
C74 C75 H75A 108.7
C76 C75 H75A 108.7
C74 C75 H75B 108.7
C76 C75 H75B 108.7
H75A C75 H75B 107.6
C75 C76 H76A 109.5
C75 C76 H76B 109.5
H76A C76 H76B 109.5
C75 C76 H76C 109.5
H76A C76 H76C 109.5
H76B C76 H76C 109.5
N3 C77 C78 111.8(5)
N3 C77 H77A 109.3
C78 C77 H77A 109.3
N3 C77 H77B 109.3
C78 C77 H77B 109.3
H77A C77 H77B 107.9
C79 C78 C77 114.1(5)
C79 C78 H78A 108.7
C77 C78 H78A 108.7
C79 C78 H78B 108.7
C77 C78 H78B 108.7
H78A C78 H78B 107.6
C80 C79 C78 112.7(5)
C80 C79 H79A 109.1
C78 C79 H79A 109.1
C80 C79 H79B 109.1
C78 C79 H79B 109.1
H79A C79 H79B 107.8
C81 C80 C79 114.4(5)
C81 C80 H80A 108.7
C79 C80 H80A 108.7
C81 C80 H80B 108.7
C79 C80 H80B 108.7
H80A C80 H80B 107.6
C80 C81 C82 114.4(5)
C80 C81 H81A 108.7
C82 C81 H81A 108.7
C80 C81 H81B 108.7
C82 C81 H81B 108.7
H81A C81 H81B 107.6
C81 C82 C83 114.9(6)
C81 C82 H82A 108.5
C83 C82 H82A 108.5
C81 C82 H82B 108.5
C83 C82 H82B 108.5
H82A C82 H82B 107.5
C84A C83 C82 115.8(12)
C84B C83 C82 109.4(14)
C84A C83 H83A 108.3
C84B C83 H83A 116.5
C82 C83 H83A 108.3
C84A C83 H83B 108.3
C84B C83 H83B 106.6
C82 C83 H83B 108.3
H83A C83 H83B 107.4
C84A C83 H83C 100.3
C84B C83 H83C 108.3
C82 C83 H83C 110.5
H83B C83 H83C 113.5
C84A C83 H83D 111.3
C84B C83 H83D 110.2
C82 C83 H83D 109.8
H83A C83 H83D 102.4
H83C C83 H83D 108.6
C83 C84A C85A 109.4(15)
C83 C84A H84A 109.8
C85A C84A H84A 109.8
C83 C84A H84B 109.8
C85A C84A H84B 109.8
H84A C84A H84B 108.2
C86A C85A C84A 110.9(14)
C86A C85A H85A 109.5
C84A C85A H85A 109.5
C86A C85A H85B 109.5
C84A C85A H85B 109.5
H85A C85A H85B 108.0
C85A C86A H86A 109.5
C85A C86A H86B 109.5
H86A C86A H86B 109.5
C85A C86A H86C 109.5
H86A C86A H86C 109.5
H86B C86A H86C 109.5
C83 C84B C85B 120(2)
C83 C84B H84C 107.2
C85B C84B H84C 107.2
C83 C84B H84D 107.2
C85B C84B H84D 107.2
H84C C84B H84D 106.8
C86B C85B C84B 115.6(17)
C86B C85B H85C 108.4
C84B C85B H85C 108.4
C86B C85B H85D 108.4
C84B C85B H85D 108.4
H85C C85B H85D 107.4
C85B C86B H86D 109.5
C85B C86B H86E 109.5
H86D C86B H86E 109.5
C85B C86B H86F 109.5
H86D C86B H86F 109.5
H86E C86B H86F 109.5
N4 C87 C88 113.2(7)
N4 C87 H87A 108.9
C88 C87 H87A 108.9
N4 C87 H87B 108.9
C88 C87 H87B 108.9
H87A C87 H87B 107.8
C87 C88 C89 115.0(6)
C87 C88 H88A 108.5
C89 C88 H88A 108.5
C87 C88 H88B 108.5
C89 C88 H88B 108.5
H88A C88 H88B 107.5
C90 C89 C88 113.3(6)
C90 C89 H89A 108.9
C88 C89 H89A 108.9
C90 C89 H89B 108.9
C88 C89 H89B 108.9
H89A C89 H89B 107.7
C91 C90 C89 116.0(7)
C91 C90 H90A 108.3
C89 C90 H90A 108.3
C91 C90 H90B 108.3
C89 C90 H90B 108.3
H90A C90 H90B 107.4
C90 C91 C92 114.2(6)
C90 C91 H91A 108.7
C92 C91 H91A 108.7
C90 C91 H91B 108.7
C92 C91 H91B 108.7
H91A C91 H91B 107.6
C93A C92 C91 117.4(9)
C93B C92 C91 108.4(14)
C93A C92 H92A 108.0
C93B C92 H92A 125.3
C91 C92 H92A 108.0
C93A C92 H92B 108.0
C93B C92 H92B 98.7
C91 C92 H92B 108.0
H92A C92 H92B 107.2
C93A C92 H92C 93.7
C93B C92 H92C 111.1
C91 C92 H92C 108.8
H92B C92 H92C 121.0
C93A C92 H92D 116.6
C93B C92 H92D 110.1
C91 C92 H92D 110.4
H92A C92 H92D 93.5
H92C C92 H92D 108.0
C94A C93A C92 118.8(11)
C94A C93A H93A 107.6
C92 C93A H93A 107.6
C94A C93A H93B 107.6
C92 C93A H93B 107.6
H93A C93A H93B 107.1
C93A C94A C95A 115.0(9)
C93A C94A H94A 108.5
C95A C94A H94A 108.5
C93A C94A H94B 108.5
C95A C94A H94B 108.5
H94A C94A H94B 107.5
C96A C95A C94A 111.8(12)
C96A C95A H95A 109.3
C94A C95A H95A 109.3
C96A C95A H95B 109.3
C94A C95A H95B 109.3
H95A C95A H95B 107.9
C95A C96A H96A 109.5
C95A C96A H96B 109.5
H96A C96A H96B 109.5
C95A C96A H96C 109.5
H96A C96A H96C 109.5
H96B C96A H96C 109.5
C94B C93B C92 108.4(16)
C94B C93B H93C 110.0
C92 C93B H93C 110.0
C94B C93B H93D 110.0
C92 C93B H93D 110.0
H93C C93B H93D 108.4
C93B C94B C95B 133(3)
C93B C94B H94C 103.9
C95B C94B H94C 103.9
C93B C94B H94D 103.9
C95B C94B H94D 103.9
H94C C94B H94D 105.4
C94B C95B C96B 163(3)
C94B C95B H95C 95.3
C96B C95B H95C 95.3
C94B C95B H95D 95.3
C96B C95B H95D 95.3
H95C C95B H95D 103.3
C95B C96B H96D 109.5
C95B C96B H96E 109.5
H96D C96B H96E 109.5
C95B C96B H96F 109.5
H96D C96B H96F 109.5
H96E C96B H96F 109.5

loop_
_geom_bond_atom_site_label_1
_geom_bond_atom_site_label_2
_geom_bond_distance
N1 C7 1.378(7)
N1 C1 1.378(8)
N1 C57 1.453(7)
N2 C19 1.359(7)
N2 C13 1.372(8)
N2 C67 1.470(7)
N3 C25 1.368(8)
N3 C31 1.376(7)
N3 C77 1.475(8)
N4 C37 1.393(7)
N4 C43 1.396(8)
N4 C87 1.441(8)
C1 C2 1.389(8)
C1 C6 1.408(8)
C2 C3 1.368(9)
C2 H2A 0.9500
C3 C4 1.402(8)
C3 H3A 0.9500
C4 C5 1.409(8)
C4 C56 1.412(8)
C5 C6 1.396(8)
C5 H5A 0.9500
C6 C12 1.440(8)
C7 C8 1.396(9)
C7 C12 1.439(8)
C8 C9 1.362(8)
C8 H8A 0.9500
C9 C10 1.406(9)
C9 H9A 0.9500
C10 C11 1.397(8)
C10 C49 1.415(8)
C11 C12 1.392(8)
C11 H11A 0.9500
C13 C14 1.408(8)
C13 C18 1.433(8)
C14 C15 1.391(9)
C14 H14A 0.9500
C15 C16 1.377(8)
C15 H15A 0.9500
C16 C17 1.405(8)
C16 C51 1.440(9)
C17 C18 1.382(9)
C17 H17A 0.9500
C18 C24 1.440(9)
C19 C20 1.398(9)
C19 C24 1.419(8)
C20 C21 1.364(8)
C20 H20A 0.9500
C21 C22 1.436(9)
C21 H21A 0.9500
C22 C23 1.374(9)
C22 C50 1.455(8)
C23 C24 1.389(8)
C23 H23A 0.9500
C25 C26 1.403(8)
C25 C30 1.427(8)
C26 C27 1.385(9)
C26 H26A 0.9500
C27 C28 1.433(9)
C27 H27A 0.9500
C28 C29 1.395(8)
C28 C52 1.420(9)
C29 C30 1.373(9)
C29 H29A 0.9500
C30 C36 1.462(8)
C31 C36 1.383(8)
C31 C32 1.406(8)
C32 C33 1.396(8)
C32 H32A 0.9500
C33 C34 1.394(9)
C33 H33A 0.9500
C34 C35 1.414(8)
C34 C53 1.431(8)
C35 C36 1.378(8)
C35 H35A 0.9500
C37 C38 1.397(9)
C37 C42 1.413(8)
C38 C39 1.342(10)
C38 H38A 0.9500
C39 C40 1.418(9)
C39 H39A 0.9500
C40 C54 1.392(8)
C40 C41 1.411(9)
C41 C42 1.399(8)
C41 H41A 0.9500
C42 C48 1.463(8)
C43 C48 1.384(8)
C43 C44 1.396(9)
C44 C45 1.381(9)
C44 H44A 0.9500
C45 C46 1.418(9)
C45 H45A 0.9500
C46 C47 1.405(8)
C46 C55 1.415(9)
C47 C48 1.398(8)
C47 H47A 0.9500
C49 C50 1.203(8)
C51 C52 1.203(9)
C53 C54 1.220(8)
C55 C56 1.216(8)
C57 C58 1.500(9)
C57 H57A 0.9900
C57 H57B 0.9900
C58 C59 1.523(9)
C58 H58A 0.9900
C58 H58B 0.9900
C59 C60 1.520(9)
C59 H59A 0.9900
C59 H59B 0.9900
C60 C61 1.524(9)
C60 H60A 0.9900
C60 H60B 0.9900
C61 C62 1.499(10)
C61 H61A 0.9900
C61 H61B 0.9900
C62 C63 1.515(10)
C62 H62A 0.9900
C62 H62B 0.9900
C63 C64 1.489(11)
C63 H63A 0.9900
C63 H63B 0.9900
C64 C65 1.522(11)
C64 H64A 0.9900
C64 H64B 0.9900
C65 C66 1.472(15)
C65 H65A 0.9900
C65 H65B 0.9900
C66 H66A 0.9800
C66 H66B 0.9800
C66 H66C 0.9800
C67 C68 1.492(9)
C67 H67A 0.9900
C67 H67B 0.9900
C68 C69 1.539(9)
C68 H68A 0.9900
C68 H68B 0.9900
C69 C70 1.547(9)
C69 H69A 0.9900
C69 H69B 0.9900
C70 C71 1.502(9)
C70 H70A 0.9900
C70 H70B 0.9900
C71 C72 1.507(9)
C71 H71A 0.9900
C71 H71B 0.9900
C72 C73 1.527(9)
C72 H72A 0.9900
C72 H72B 0.9900
C73 C74 1.522(9)
C73 H73A 0.9900
C73 H73B 0.9900
C74 C75 1.519(10)
C74 H74A 0.9900
C74 H74B 0.9900
C75 C76 1.530(11)
C75 H75A 0.9900
C75 H75B 0.9900
C76 H76A 0.9800
C76 H76B 0.9800
C76 H76C 0.9800
C77 C78 1.546(9)
C77 H77A 0.9900
C77 H77B 0.9900
C78 C79 1.533(9)
C78 H78A 0.9900
C78 H78B 0.9900
C79 C80 1.510(9)
C79 H79A 0.9900
C79 H79B 0.9900
C80 C81 1.502(9)
C80 H80A 0.9900
C80 H80B 0.9900
C81 C82 1.503(10)
C81 H81A 0.9900
C81 H81B 0.9900
C82 C83 1.543(9)
C82 H82A 0.9900
C82 H82B 0.9900
C83 C84A 1.517(8)
C83 C84B 1.518(8)
C83 H83A 0.9900
C83 H83B 0.9900
C83 H83C 0.9900
C83 H83D 0.9899
C84A C85A 1.518(8)
C84A H84A 0.9900
C84A H84B 0.9900
C85A C86A 1.516(9)
C85A H85A 0.9900
C85A H85B 0.9900
C86A H86A 0.9800
C86A H86B 0.9800
C86A H86C 0.9800
C84B C85B 1.519(9)
C84B H84C 0.9900
C84B H84D 0.9900
C85B C86B 1.518(9)
C85B H85C 0.9900
C85B H85D 0.9900
C86B H86D 0.9800
C86B H86E 0.9800
C86B H86F 0.9800
C87 C88 1.508(10)
C87 H87A 0.9900
C87 H87B 0.9900
C88 C89 1.532(11)
C88 H88A 0.9900
C88 H88B 0.9900
C89 C90 1.528(11)
C89 H89A 0.9900
C89 H89B 0.9900
C90 C91 1.510(12)
C90 H90A 0.9900
C90 H90B 0.9900
C91 C92 1.531(13)
C91 H91A 0.9900
C91 H91B 0.9900
C92 C93A 1.515(8)
C92 C93B 1.516(9)
C92 H92A 0.9900
C92 H92B 0.9900
C92 H92C 0.9899
C92 H92D 0.9900
C93A C94A 1.506(8)
C93A H93A 0.9900
C93A H93B 0.9900
C94A C95A 1.520(8)
C94A H94A 0.9900
C94A H94B 0.9900
C95A C96A 1.519(8)
C95A H95A 0.9900
C95A H95B 0.9900
C96A H96A 0.9800
C96A H96B 0.9800
C96A H96C 0.9800
C93B C94B 1.514(9)
C93B H93C 0.9900
C93B H93D 0.9900
C94B C95B 1.516(9)
C94B H94C 0.9900
C94B H94D 0.9900
C95B C96B 1.523(9)
C95B H95C 0.9900
C95B H95D 0.9900
C96B H96D 0.9800
C96B H96E 0.9800
C96B H96F 0.9800

loop_
_geom_torsion_atom_site_label_1
_geom_torsion_atom_site_label_2
_geom_torsion_atom_site_label_3
_geom_torsion_atom_site_label_4
_geom_torsion
C7 N1 C1 C2 178.1(6)
C57 N1 C1 C2 -5.6(10)
C7 N1 C1 C6 1.8(6)
C57 N1 C1 C6 178.1(5)
N1 C1 C2 C3 -177.8(6)
C6 C1 C2 C3 -1.9(9)
C1 C2 C3 C4 1.3(9)
C2 C3 C4 C5 -0.4(9)
C2 C3 C4 C56 179.9(6)
C3 C4 C5 C6 0.2(9)
C56 C4 C5 C6 179.9(5)
C4 C5 C6 C1 -0.8(9)
C4 C5 C6 C12 177.7(6)
N1 C1 C6 C5 178.3(5)
C2 C1 C6 C5 1.6(9)
N1 C1 C6 C12 -0.5(6)
C2 C1 C6 C12 -177.1(5)
C1 N1 C7 C8 -179.6(6)
C57 N1 C7 C8 4.1(10)
C1 N1 C7 C12 -2.4(7)
C57 N1 C7 C12 -178.7(5)
N1 C7 C8 C9 178.3(6)
C12 C7 C8 C9 1.4(9)
C7 C8 C9 C10 0.4(10)
C8 C9 C10 C11 -1.4(9)
C8 C9 C10 C49 178.6(6)
C9 C10 C11 C12 0.6(9)
C49 C10 C11 C12 -179.4(6)
C10 C11 C12 C7 1.1(9)
C10 C11 C12 C6 178.8(6)
N1 C7 C12 C11 -179.6(5)
C8 C7 C12 C11 -2.1(9)
N1 C7 C12 C6 2.0(7)
C8 C7 C12 C6 179.5(5)
C5 C6 C12 C11 2.6(12)
C1 C6 C12 C11 -178.9(7)
C5 C6 C12 C7 -179.5(6)
C1 C6 C12 C7 -0.9(6)
C19 N2 C13 C14 -179.4(6)
C67 N2 C13 C14 -5.0(10)
C19 N2 C13 C18 1.2(7)
C67 N2 C13 C18 175.7(5)
N2 C13 C14 C15 -179.9(6)
C18 C13 C14 C15 -0.6(9)
C13 C14 C15 C16 -1.0(9)
C14 C15 C16 C17 1.4(10)
C14 C15 C16 C51 -176.8(6)
C15 C16 C17 C18 -0.1(9)
C51 C16 C17 C18 178.2(6)
C16 C17 C18 C13 -1.4(9)
C16 C17 C18 C24 -176.4(6)
N2 C13 C18 C17 -178.8(5)
C14 C13 C18 C17 1.8(9)
N2 C13 C18 C24 -2.5(6)
C14 C13 C18 C24 178.0(5)
C13 N2 C19 C20 175.9(6)
C67 N2 C19 C20 1.6(10)
C13 N2 C19 C24 0.6(7)
C67 N2 C19 C24 -173.6(5)
N2 C19 C20 C21 -174.1(6)
C24 C19 C20 C21 0.7(9)
C19 C20 C21 C22 -1.4(10)
C20 C21 C22 C23 0.8(10)
C20 C21 C22 C50 177.0(6)
C21 C22 C23 C24 0.6(9)
C50 C22 C23 C24 -175.5(6)
C22 C23 C24 C19 -1.2(9)
C22 C23 C24 C18 176.9(6)
N2 C19 C24 C23 176.4(5)
C20 C19 C24 C23 0.6(9)
N2 C19 C24 C18 -2.2(7)
C20 C19 C24 C18 -178.0(6)
C17 C18 C24 C23 0.0(12)
C13 C18 C24 C23 -175.5(7)
C17 C18 C24 C19 178.3(6)
C13 C18 C24 C19 2.8(6)
C31 N3 C25 C26 176.7(6)
C77 N3 C25 C26 -1.7(10)
C31 N3 C25 C30 -1.8(6)
C77 N3 C25 C30 179.8(5)
N3 C25 C26 C27 -179.4(6)
C30 C25 C26 C27 -1.0(9)
C25 C26 C27 C28 0.3(9)
C26 C27 C28 C29 0.7(9)
C26 C27 C28 C52 -179.2(6)
C52 C28 C29 C30 178.7(6)
C27 C28 C29 C30 -1.1(9)
C28 C29 C30 C25 0.5(9)
C28 C29 C30 C36 177.2(6)
N3 C25 C30 C29 179.3(5)
C26 C25 C30 C29 0.6(9)
N3 C25 C30 C36 1.7(6)
C26 C25 C30 C36 -177.0(5)
C25 N3 C31 C36 1.2(7)
C77 N3 C31 C36 179.6(5)
C25 N3 C31 C32 -177.4(6)
C77 N3 C31 C32 1.0(10)
N3 C31 C32 C33 178.8(6)
C36 C31 C32 C33 0.3(9)
C31 C32 C33 C34 0.6(9)
C32 C33 C34 C35 -1.2(10)
C32 C33 C34 C53 -179.1(6)
C33 C34 C35 C36 0.9(9)
C53 C34 C35 C36 178.7(6)
C34 C35 C36 C31 0.0(9)
C34 C35 C36 C30 -178.9(6)
N3 C31 C36 C35 -179.3(5)
C32 C31 C36 C35 -0.6(9)
N3 C31 C36 C30 -0.2(7)
C32 C31 C36 C30 178.6(5)
C29 C30 C36 C35 1.1(11)
C25 C30 C36 C35 178.1(6)
C29 C30 C36 C31 -178.0(6)
C25 C30 C36 C31 -0.9(6)
C43 N4 C37 C38 -178.7(7)
C87 N4 C37 C38 -12.7(12)
C43 N4 C37 C42 2.8(7)
C87 N4 C37 C42 168.8(6)
N4 C37 C38 C39 -179.1(7)
C42 C37 C38 C39 -0.7(11)
C37 C38 C39 C40 -2.8(12)
C38 C39 C40 C54 -174.6(7)
C38 C39 C40 C41 4.9(11)
C54 C40 C41 C42 176.3(6)
C39 C40 C41 C42 -3.3(9)
C40 C41 C42 C37 0.0(9)
C40 C41 C42 C48 -176.5(6)
N4 C37 C42 C41 -179.2(6)
C38 C37 C42 C41 2.1(9)
N4 C37 C42 C48 -1.8(7)
C38 C37 C42 C48 179.5(6)
C37 N4 C43 C48 -2.7(7)
C87 N4 C43 C48 -169.1(6)
C37 N4 C43 C44 177.1(7)
C87 N4 C43 C44 10.8(11)
C48 C43 C44 C45 0.7(10)
N4 C43 C44 C45 -179.2(7)
C43 C44 C45 C46 -1.9(11)
C44 C45 C46 C47 1.3(10)
C44 C45 C46 C55 179.8(6)
C55 C46 C47 C48 -177.9(6)
C45 C46 C47 C48 0.6(9)
C44 C43 C48 C47 1.2(10)
N4 C43 C48 C47 -178.9(6)
C44 C43 C48 C42 -178.3(6)
N4 C43 C48 C42 1.6(7)
C46 C47 C48 C43 -1.8(9)
C46 C47 C48 C42 177.6(6)
C41 C42 C48 C43 177.0(7)
C37 C42 C48 C43 0.1(7)
C41 C42 C48 C47 -2.4(12)
C37 C42 C48 C47 -179.3(6)
C7 N1 C57 C58 98.1(7)
C1 N1 C57 C58 -77.6(7)
N1 C57 C58 C59 -66.0(7)
C57 C58 C59 C60 176.4(5)
C58 C59 C60 C61 179.2(6)
C59 C60 C61 C62 175.1(6)
C60 C61 C62 C63 -179.4(6)
C61 C62 C63 C64 176.3(6)
C62 C63 C64 C65 -175.6(7)
C63 C64 C65 C66 -179.8(8)
C19 N2 C67 C68 -103.7(7)
C13 N2 C67 C68 82.7(7)
N2 C67 C68 C69 59.8(7)
C67 C68 C69 C70 -176.8(5)
C68 C69 C70 C71 174.2(6)
C69 C70 C71 C72 179.7(5)
C70 C71 C72 C73 175.4(5)
C71 C72 C73 C74 179.8(5)
C72 C73 C74 C75 176.8(6)
C73 C74 C75 C76 178.2(6)
C25 N3 C77 C78 79.7(7)
C31 N3 C77 C78 -98.4(7)
N3 C77 C78 C79 57.6(7)
C77 C78 C79 C80 175.2(5)
C78 C79 C80 C81 179.7(5)
C79 C80 C81 C82 -177.7(6)
C80 C81 C82 C83 177.3(6)
C81 C82 C83 C84A -174.3(18)
C81 C82 C83 C84B 180(2)
C84B C83 C84A C85A -134(23)
C82 C83 C84A C85A -176.2(16)
C83 C84A C85A C86A 176(2)
C84A C83 C84B C85B 40(18)
C82 C83 C84B C85B 180(3)
C83 C84B C85B C86B -175(3)
C37 N4 C87 C88 111.0(7)
C43 N4 C87 C88 -85.2(8)
N4 C87 C88 C89 -59.7(8)
C87 C88 C89 C90 -179.4(7)
C88 C89 C90 C91 -176.4(8)
C89 C90 C91 C92 175.9(8)
C90 C91 C92 C93A -176.3(10)
C90 C91 C92 C93B 167.4(17)
C93B C92 C93A C94A -108(7)
C91 C92 C93A C94A -170.7(12)
C92 C93A C94A C95A 173.1(12)
C93A C94A C95A C96A 169.5(13)
C93A C92 C93B C94B 28(4)
C91 C92 C93B C94B 152(3)
C92 C93B C94B C95B -180(3)
C93B C94B C95B C96B -74(13)

loop_
_platon_squeeze_void_nr
_platon_squeeze_void_average_x
_platon_squeeze_void_average_y
_platon_squeeze_void_average_z
_platon_squeeze_void_volume
_platon_squeeze_void_count_electrons
_platon_squeeze_void_content
1 0.183 -0.223 0.244 166 37 ' '
2 0.817 0.276 0.756 166 37 ' '
